data_7053825
loop_
_publ_author_name
'Thomas, Lynne H.'
'Florence, Alastair J.'
'Wilson, Chick C.'

_publ_section_title
;
 Hydrogen atom behaviour imaged in a short intramolecular hydrogen bond
 using the combined approach of X-ray and neutron diffraction
;
_journal_issue 12
_journal_name_full 'New Journal of Chemistry'
_journal_page_first 2486
_journal_paper_doi 10.1039/b908915b
_journal_volume 33
_journal_year 2009
_chemical_formula_moiety 'C15 O2 H12'
_chemical_formula_sum 'C15 H12 O2'
_chemical_formula_weight 224.25
_chemical_name_common dibenzoylmethane
_chemical_name_systematic
;
dibenzoylmethane
;
_space_group_IT_number 61
_symmetry_cell_setting orthorhombic
_symmetry_space_group_name_Hall '-P 2ac 2ab'
_symmetry_space_group_name_H-M 'P b c a'
_atom_sites_solution_hydrogens difmap
_atom_sites_solution_primary direct
_atom_sites_solution_secondary difmap
_audit_creation_method SHELXL-97
_cell_angle_alpha 90.00
_cell_angle_beta 90.00
_cell_angle_gamma 90.00
_cell_formula_units_Z 8
_cell_length_a 8.6886(5)
_cell_length_b 10.7434(7)
_cell_length_c 24.4019(16)
_cell_measurement_reflns_used 25
_cell_measurement_temperature 200(2)
_cell_volume 2277.8(2)
_computing_structure_refinement 'SHELXL-97 (Sheldrick, 1997)'
_diffrn_ambient_temperature 200(2)
_diffrn_measurement_device SXD
_diffrn_measurement_method 'time of flight LAUE diffraction'
_diffrn_radiation_monochromator none
_diffrn_radiation_probe neutron
_diffrn_radiation_source 'ISIS spallation source'
_diffrn_radiation_type neutron
_diffrn_radiation_wavelength 0.5-5.0
_diffrn_reflns_av_R_equivalents 0.068
_diffrn_reflns_av_sigmaI/netI 0.0702
_diffrn_reflns_limit_h_max 12
_diffrn_reflns_limit_h_min 0
_diffrn_reflns_limit_k_max 0
_diffrn_reflns_limit_k_min -18
_diffrn_reflns_limit_l_max 0
_diffrn_reflns_limit_l_min -42
_diffrn_reflns_number 2423
_diffrn_reflns_theta_max 12.68
_diffrn_reflns_theta_min 1.21
_exptl_absorpt_coefficient_mu '1.72, at 1 Angstrom'
_exptl_absorpt_correction_T_max 0.773
_exptl_absorpt_correction_T_min 0.513
_exptl_absorpt_correction_type empirical
_exptl_absorpt_process_details
;
The linear absorption coefficient is wavelength dependent
and it is calculated as:
mu = 0.89 + 0.83 * lambda [cm^-1]
;
_exptl_crystal_colour white
_exptl_crystal_density_diffrn 1.306
_exptl_crystal_density_method 'not measured'
_exptl_crystal_description block
_exptl_crystal_F_000 53
_exptl_crystal_size_max 2.5
_exptl_crystal_size_mid 2.0
_exptl_crystal_size_min 1.5
_refine_diff_density_max 0.093
_refine_diff_density_min -0.087
_refine_diff_density_rms 0.020
_refine_ls_extinction_coef 0.165
_refine_ls_extinction_method 'Becker-Coppens Lorentzian model'
_refine_ls_goodness_of_fit_ref 1.347
_refine_ls_hydrogen_treatment refall
_refine_ls_matrix_type full
_refine_ls_number_parameters 262
_refine_ls_number_reflns 969
_refine_ls_number_restraints 0
_refine_ls_restrained_S_all 1.347
_refine_ls_R_factor_all 0.0714
_refine_ls_R_factor_gt 0.0714
_refine_ls_shift/su_max 0.000
_refine_ls_shift/su_mean 0.000
_refine_ls_structure_factor_coef Fsqd
_refine_ls_weighting_details 'calc w=1/[\s^2^(Fo^2^)+(0.1000P)^2^+0.0000P] where P=(Fo^2^+2Fc^2^)/3'
_refine_ls_weighting_scheme calc
_refine_ls_wR_factor_gt 0.1463
_refine_ls_wR_factor_ref 0.1463
_reflns_number_gt 969
_reflns_number_total 969
_reflns_threshold_expression >2sigma(I)
_cod_data_source_file b908915bsup1.cif
_cod_data_source_block dbm200
_cod_original_sg_symbol_H-M Pbca
_cod_database_code 7053825

loop_
_symmetry_equiv_pos_as_xyz
'x, y, z'
'-x+1/2, -y, z+1/2'
'x+1/2, -y+1/2, -z'
'-x, y+1/2, -z+1/2'
'-x, -y, -z'
'x-1/2, y, -z-1/2'
'-x-1/2, y-1/2, z'
'x, -y-1/2, z-1/2'

loop_
_atom_site_label
_atom_site_type_symbol
_atom_site_fract_x
_atom_site_fract_y
_atom_site_fract_z
_atom_site_U_iso_or_equiv
_atom_site_adp_type
_atom_site_occupancy
_atom_site_symmetry_multiplicity
_atom_site_calc_flag
C1 C 0.1874(6) 0.9447(5) 0.52049(18) 0.0225(12) Uani 1 1 d
C2 C 0.0815(8) 0.8803(5) 0.5534(2) 0.0297(14) Uani 1 1 d
C3 C 0.0381(8) 0.9285(6) 0.6045(2) 0.0364(15) Uani 1 1 d
C4 C 0.0979(7) 1.0413(5) 0.6231(2) 0.0312(14) Uani 1 1 d
C5 C 0.1999(7) 1.1064(6) 0.5899(2) 0.0307(14) Uani 1 1 d
C6 C 0.2444(7) 1.0589(5) 0.53932(19) 0.0269(12) Uani 1 1 d
C7 C 0.4704(7) 0.9640(5) 0.33907(19) 0.0258(12) Uani 1 1 d
C8 C 0.5240(7) 0.8906(5) 0.2949(2) 0.0298(13) Uani 1 1 d
C9 C 0.6242(8) 0.9407(5) 0.2568(2) 0.0351(14) Uani 1 1 d
C10 C 0.6702(8) 1.0637(5) 0.2614(2) 0.0374(15) Uani 1 1 d
C11 C 0.6174(8) 1.1376(5) 0.3045(2) 0.0364(16) Uani 1 1 d
C12 C 0.5189(7) 1.0874(5) 0.3435(2) 0.0272(13) Uani 1 1 d
C13 C 0.2269(7) 0.8935(5) 0.4659(2) 0.0250(13) Uani 1 1 d
C14 C 0.3357(7) 0.9553(5) 0.43067(19) 0.0249(13) Uani 1 1 d
C15 C 0.3619(7) 0.9065(5) 0.37903(19) 0.0247(13) Uani 1 1 d
O16 O 0.1635(8) 0.7930(5) 0.4517(3) 0.0315(17) Uani 1 1 d
O17 O 0.2913(9) 0.8040(6) 0.3627(3) 0.0332(17) Uani 1 1 d
H18 H 0.0349(18) 0.7928(11) 0.5381(6) 0.056(3) Uani 1 1 d
H19 H -0.0393(16) 0.8756(12) 0.6310(5) 0.056(4) Uani 1 1 d
H20 H 0.0659(16) 1.0749(12) 0.6630(5) 0.053(3) Uani 1 1 d
H21 H 0.2474(16) 1.1948(13) 0.6032(5) 0.056(4) Uani 1 1 d
H22 H 0.3236(17) 1.1132(11) 0.5142(4) 0.050(4) Uani 1 1 d
H23 H 0.4862(16) 0.7935(10) 0.2923(5) 0.052(3) Uani 1 1 d
H24 H 0.6708(18) 0.8841(13) 0.2238(5) 0.061(4) Uani 1 1 d
H25 H 0.7537(19) 1.1039(14) 0.2313(5) 0.065(4) Uani 1 1 d
H26 H 0.656(2) 1.2331(12) 0.3083(5) 0.064(4) Uani 1 1 d
H27 H 0.4804(18) 1.1441(11) 0.3774(5) 0.055(4) Uani 1 1 d
H28 H 0.3910(19) 1.0387(11) 0.4433(5) 0.055(4) Uani 1 1 d
H29 H 0.2245(18) 0.7773(11) 0.3994(7) 0.061(4) Uani 1 1 d

loop_
_atom_site_aniso_label
_atom_site_aniso_U_11
_atom_site_aniso_U_22
_atom_site_aniso_U_33
_atom_site_aniso_U_23
_atom_site_aniso_U_13
_atom_site_aniso_U_12
C1 0.015(3) 0.027(3) 0.025(2) 0.007(2) 0.002(2) 0.003(3)
C2 0.026(4) 0.026(3) 0.037(3) 0.004(2) 0.005(2) -0.008(3)
C3 0.032(4) 0.046(4) 0.032(3) 0.012(3) 0.007(3) -0.004(3)
C4 0.023(4) 0.035(3) 0.035(3) 0.001(3) 0.006(3) 0.004(3)
C5 0.025(4) 0.037(3) 0.030(3) -0.001(2) 0.009(2) -0.008(3)
C6 0.023(4) 0.031(3) 0.027(2) 0.004(2) -0.003(2) -0.003(3)
C7 0.021(4) 0.029(3) 0.027(3) 0.000(2) -0.007(2) 0.006(3)
C8 0.035(4) 0.029(3) 0.025(2) -0.007(2) 0.000(3) 0.007(3)
C9 0.037(4) 0.040(3) 0.028(3) -0.012(3) 0.006(3) 0.004(3)
C10 0.036(5) 0.043(3) 0.034(3) 0.003(3) 0.012(3) 0.003(3)
C11 0.040(5) 0.031(3) 0.038(3) 0.003(2) 0.007(3) 0.001(3)
C12 0.030(4) 0.023(3) 0.029(3) -0.004(2) 0.002(2) 0.001(3)
C13 0.020(4) 0.026(3) 0.029(2) 0.005(2) -0.002(2) 0.000(3)
C14 0.025(4) 0.024(3) 0.026(2) -0.006(2) 0.002(2) 0.000(3)
C15 0.023(4) 0.025(2) 0.026(2) 0.000(2) -0.002(2) 0.002(3)
O16 0.027(5) 0.027(3) 0.041(3) 0.000(3) -0.006(3) -0.010(3)
O17 0.037(5) 0.031(3) 0.032(3) -0.006(3) -0.002(3) -0.001(4)
H18 0.063(10) 0.031(6) 0.074(8) -0.002(6) 0.006(7) -0.015(6)
H19 0.031(9) 0.062(7) 0.074(9) 0.009(6) 0.024(6) -0.022(7)
H20 0.057(10) 0.055(8) 0.047(7) 0.003(6) 0.014(6) 0.002(7)
H21 0.050(11) 0.057(8) 0.060(7) -0.015(7) 0.012(6) -0.019(7)
H22 0.062(10) 0.054(7) 0.035(6) -0.003(5) 0.019(6) -0.037(7)
H23 0.061(10) 0.041(7) 0.055(7) -0.021(6) 0.002(7) -0.002(6)
H24 0.054(10) 0.070(8) 0.059(7) -0.031(6) 0.012(7) -0.005(8)
H25 0.065(11) 0.075(9) 0.055(7) 0.008(6) 0.033(7) -0.004(9)
H26 0.086(13) 0.043(7) 0.063(8) -0.009(6) 0.017(8) -0.006(8)
H27 0.073(12) 0.039(6) 0.052(7) -0.005(6) 0.027(7) 0.010(7)
H28 0.077(11) 0.034(6) 0.055(7) -0.003(5) 0.020(7) -0.024(7)
H29 0.049(11) 0.039(7) 0.094(12) 0.000(7) -0.015(8) -0.013(7)

loop_
_atom_type_symbol
_atom_type_description
_atom_type_scat_dispersion_real
_atom_type_scat_dispersion_imag
_atom_type_scat_source
C C 6.646 0.0000 'International Tables Vol C Tables 4.2.6.8 and 6.1.1.4'
H H -3.739 0.0000 'International Tables Vol C Tables 4.2.6.8 and 6.1.1.4'
O O 5.803 0.0000 'International Tables Vol C Tables 4.2.6.8 and 6.1.1.4'

loop_
_geom_angle_atom_site_label_1
_geom_angle_atom_site_label_2
_geom_angle_atom_site_label_3
_geom_angle
C6 C1 C2 118.5(5)
C6 C1 C13 122.6(4)
C2 C1 C13 118.8(5)
C3 C2 C1 120.2(5)
C3 C2 H18 121.5(9)
C1 C2 H18 118.4(9)
C2 C3 C4 120.7(5)
C2 C3 H19 120.0(9)
C4 C3 H19 119.2(9)
C5 C4 C3 119.0(5)
C5 C4 H20 121.6(9)
C3 C4 H20 119.4(9)
C6 C5 C4 120.7(5)
C6 C5 H21 118.7(8)
C4 C5 H21 120.6(8)
C5 C6 C1 121.0(5)
C5 C6 H22 118.6(7)
C1 C6 H22 120.5(7)
C12 C7 C8 119.3(5)
C12 C7 C15 122.3(5)
C8 C7 C15 118.4(5)
C9 C8 C7 120.2(5)
C9 C8 H23 121.4(8)
C7 C8 H23 118.5(8)
C8 C9 C10 119.9(5)
C8 C9 H24 121.0(10)
C10 C9 H24 119.1(10)
C9 C10 C11 120.6(5)
C9 C10 H25 120.2(9)
C11 C10 H25 119.2(9)
C12 C11 C10 119.9(5)
C12 C11 H26 120.2(9)
C10 C11 H26 119.9(9)
C11 C12 C7 120.2(5)
C11 C12 H27 119.7(9)
C7 C12 H27 120.1(9)
O16 C13 C14 121.2(5)
O16 C13 C1 117.7(5)
C14 C13 C1 121.2(5)
C15 C14 C13 118.5(5)
C15 C14 H28 120.6(8)
C13 C14 H28 120.9(8)
O17 C15 C14 120.9(5)
O17 C15 C7 116.3(5)
C14 C15 C7 122.9(5)
C13 O16 H29 100.9(7)
C15 O17 H29 102.5(8)

loop_
_geom_bond_atom_site_label_1
_geom_bond_atom_site_label_2
_geom_bond_distance
C1 C6 1.400(8)
C1 C2 1.404(8)
C1 C13 1.482(7)
C2 C3 1.402(8)
C2 H18 1.088(15)
C3 C4 1.395(9)
C3 H19 1.092(14)
C4 C5 1.389(8)
C4 H20 1.074(14)
C5 C6 1.391(8)
C5 H21 1.085(17)
C6 H22 1.091(13)
C7 C12 1.395(8)
C7 C8 1.414(7)
C7 C15 1.490(8)
C8 C9 1.382(9)
C8 H23 1.096(14)
C9 C10 1.386(8)
C9 H24 1.087(14)
C10 C11 1.396(8)
C10 H25 1.119(16)
C11 C12 1.389(8)
C11 H26 1.084(16)
C12 H27 1.080(14)
C13 O16 1.260(8)
C13 C14 1.440(8)
C14 C15 1.384(7)
C14 H28 1.061(15)
C15 O17 1.322(9)
O16 H29 1.392(19)
O17 H29 1.10(2)

loop_
_geom_torsion_atom_site_label_1
_geom_torsion_atom_site_label_2
_geom_torsion_atom_site_label_3
_geom_torsion_atom_site_label_4
_geom_torsion
C6 C1 C2 C3 -1.7(8)
C13 C1 C2 C3 -178.0(5)
C1 C2 C3 C4 0.7(9)
C2 C3 C4 C5 0.8(9)
C3 C4 C5 C6 -1.2(9)
C4 C5 C6 C1 0.2(9)
C2 C1 C6 C5 1.3(8)
C13 C1 C6 C5 177.4(5)
C12 C7 C8 C9 0.4(9)
C15 C7 C8 C9 179.7(5)
C7 C8 C9 C10 -1.1(9)
C8 C9 C10 C11 0.6(10)
C9 C10 C11 C12 0.5(10)
C10 C11 C12 C7 -1.2(9)
C8 C7 C12 C11 0.7(8)
C15 C7 C12 C11 -178.5(5)
C6 C1 C13 O16 -176.5(6)
C2 C1 C13 O16 -0.4(8)
C6 C1 C13 C14 4.4(8)
C2 C1 C13 C14 -179.5(5)
O16 C13 C14 C15 4.2(8)
C1 C13 C14 C15 -176.7(5)
C13 C14 C15 O17 -1.4(8)
C13 C14 C15 C7 179.2(5)
C12 C7 C15 O17 161.5(6)
C8 C7 C15 O17 -17.8(8)
C12 C7 C15 C14 -19.1(8)
C8 C7 C15 C14 161.7(5)
